data_2234288
loop_
_publ_author_name
'Ha, Kwang'

_publ_section_title
;
 Tetrakis(azido-\k<i>N</i>)(di-2-pyridylamine-\k^2^<i>N</i>^2^,<i>N</i>^2'^)platinum(IV)
;
_journal_coeditor_code IS5092
_journal_issue 4
_journal_name_full 'Acta Crystallographica Section E'
_journal_page_first m447
_journal_paper_doi 10.1107/S1600536812011178
_journal_volume 68
_journal_year 2012
_chemical_formula_iupac '[Pt (N3)4 (C10 H9 N3)]'
_chemical_formula_moiety 'C10 H9 N15 Pt'
_chemical_formula_sum 'C10 H9 N15 Pt'
_chemical_formula_weight 534.41
_chemical_name_systematic
;
Tetrakis(azido-\k<i>N</i>)(di-2-pyridylamine-
\k^2^<i>N</i>^2^,<i>N</i>^2'^)platinum(IV)
;
_space_group_IT_number 14
_symmetry_cell_setting monoclinic
_symmetry_space_group_name_Hall '-P 2ybc'
_symmetry_space_group_name_H-M 'P 1 21/c 1'
_atom_sites_solution_hydrogens geom
_atom_sites_solution_primary direct
_atom_sites_solution_secondary difmap
_cell_angle_alpha 90.00
_cell_angle_beta 98.1180(10)
_cell_angle_gamma 90.00
_cell_formula_units_Z 4
_cell_length_a 7.0057(4)
_cell_length_b 14.7685(9)
_cell_length_c 14.9633(9)
_cell_measurement_reflns_used 3131
_cell_measurement_temperature 200(2)
_cell_measurement_theta_max 25.88
_cell_measurement_theta_min 2.75
_cell_volume 1532.64(16)
_computing_cell_refinement 'SAINT (Bruker, 2000)'
_computing_data_collection 'SMART (Bruker, 2000)'
_computing_data_reduction 'SAINT (Bruker, 2000)'
_computing_molecular_graphics 'ORTEP-3 (Farrugia, 1997) and PLATON (Spek, 2009)'
_computing_publication_material 'SHELXL97 (Sheldrick, 2008)'
_computing_structure_refinement 'SHELXL97 (Sheldrick, 2008)'
_computing_structure_solution 'SHELXS97 (Sheldrick, 2008)'
_diffrn_ambient_temperature 200(2)
_diffrn_measured_fraction_theta_full 0.994
_diffrn_measured_fraction_theta_max 0.994
_diffrn_measurement_device_type 'Bruker SMART 1000 CCD'
_diffrn_measurement_method '\f and \w scans'
_diffrn_radiation_monochromator graphite
_diffrn_radiation_source 'fine-focus sealed tube'
_diffrn_radiation_type MoK\a
_diffrn_radiation_wavelength 0.71073
_diffrn_reflns_av_R_equivalents 0.0631
_diffrn_reflns_av_sigmaI/netI 0.0756
_diffrn_reflns_limit_h_max 8
_diffrn_reflns_limit_h_min -8
_diffrn_reflns_limit_k_max 17
_diffrn_reflns_limit_k_min -18
_diffrn_reflns_limit_l_max 16
_diffrn_reflns_limit_l_min -18
_diffrn_reflns_number 9422
_diffrn_reflns_theta_full 26.01
_diffrn_reflns_theta_max 26.01
_diffrn_reflns_theta_min 1.95
_diffrn_standards_decay_% 0
_diffrn_standards_interval_count 0
_diffrn_standards_interval_time 0
_diffrn_standards_number 0
_exptl_absorpt_coefficient_mu 9.191
_exptl_absorpt_correction_T_max 0.576
_exptl_absorpt_correction_T_min 0.420
_exptl_absorpt_correction_type multi-scan
_exptl_absorpt_process_details '(SADABS; Bruker, 2000)'
_exptl_crystal_colour yellow
_exptl_crystal_density_diffrn 2.316
_exptl_crystal_density_method 'not measured'
_exptl_crystal_description block
_exptl_crystal_F_000 1008
_exptl_crystal_size_max 0.18
_exptl_crystal_size_mid 0.07
_exptl_crystal_size_min 0.06
_refine_diff_density_max 2.253
_refine_diff_density_min -0.860
_refine_ls_extinction_method none
_refine_ls_goodness_of_fit_ref 0.943
_refine_ls_hydrogen_treatment constr
_refine_ls_matrix_type full
_refine_ls_number_parameters 235
_refine_ls_number_reflns 3004
_refine_ls_number_restraints 0
_refine_ls_restrained_S_all 0.943
_refine_ls_R_factor_all 0.0644
_refine_ls_R_factor_gt 0.0360
_refine_ls_shift/su_max 0.000
_refine_ls_shift/su_mean 0.000
_refine_ls_structure_factor_coef Fsqd
_refine_ls_weighting_details 'calc w=1/[\s^2^(Fo^2^)+(0.0288P)^2^+0.0000P] where P=(Fo^2^+2Fc^2^)/3'
_refine_ls_weighting_scheme calc
_refine_ls_wR_factor_gt 0.0662
_refine_ls_wR_factor_ref 0.0767
_reflns_number_gt 2132
_reflns_number_total 3004
_reflns_threshold_expression I>2sigma(I)
_cod_data_source_file is5092.cif
_cod_data_source_block I
_cod_original_sg_symbol_H-M 'P 21/c'
_cod_database_code 2234288
_cod_database_fobs_code 2234288

loop_
_symmetry_equiv_pos_as_xyz
'x, y, z'
'-x, y+1/2, -z+1/2'
'-x, -y, -z'
'x, -y-1/2, z-1/2'

loop_
_atom_site_type_symbol
_atom_site_label
_atom_site_fract_x
_atom_site_fract_y
_atom_site_fract_z
_atom_site_U_iso_or_equiv
_atom_site_adp_type
_atom_site_calc_flag
_atom_site_refinement_flags
_atom_site_occupancy
_atom_site_symmetry_multiplicity
Pt Pt1 0.81972(4) 0.15708(2) 0.266198(19) 0.02164(11) Uani d . 1 1
N N1 0.8308(9) 0.0693(4) 0.1599(4) 0.0190(14) Uani d . 1 1
N N2 0.9443(9) -0.0523(4) 0.2561(4) 0.0229(15) Uani d . 1 1
H H2N 0.9692 -0.1135 0.2562 0.034 Uiso d R 1 1
N N3 1.0214(9) 0.0791(4) 0.3460(4) 0.0200(14) Uani d . 1 1
C C1 0.7670(11) 0.0998(5) 0.0743(5) 0.0256(19) Uani d . 1 1
H H1 0.7444 0.1627 0.0644 0.031 Uiso calc R 1 1
C C2 0.7353(11) 0.0410(6) 0.0027(5) 0.0279(19) Uani d . 1 1
H H2 0.6910 0.0628 -0.0563 0.033 Uiso calc R 1 1
C C3 0.7682(12) -0.0494(6) 0.0174(5) 0.032(2) Uani d . 1 1
H H3 0.7438 -0.0911 -0.0313 0.038 Uiso calc R 1 1
C C4 0.8357(12) -0.0795(5) 0.1014(5) 0.0271(19) Uani d . 1 1
H H4 0.8587 -0.1423 0.1115 0.033 Uiso calc R 1 1
C C5 0.8713(11) -0.0191(5) 0.1725(5) 0.0211(17) Uani d . 1 1
C C6 1.0400(11) -0.0099(5) 0.3320(5) 0.0201(17) Uani d . 1 1
C C7 1.1569(11) -0.0630(5) 0.3944(5) 0.0229(18) Uani d . 1 1
H H7 1.1680 -0.1262 0.3847 0.028 Uiso calc R 1 1
C C8 1.2555(11) -0.0231(6) 0.4697(5) 0.0278(19) Uani d . 1 1
H H8 1.3342 -0.0587 0.5132 0.033 Uiso calc R 1 1
C C9 1.2400(11) 0.0690(6) 0.4821(5) 0.028(2) Uani d . 1 1
H H9 1.3085 0.0978 0.5337 0.034 Uiso calc R 1 1
C C10 1.1251(11) 0.1176(6) 0.4191(5) 0.0232(18) Uani d . 1 1
H H10 1.1172 0.1813 0.4267 0.028 Uiso calc R 1 1
N N4 0.6200(11) 0.2306(5) 0.1855(4) 0.0369(19) Uani d . 1 1
N N5 0.5449(10) 0.2945(5) 0.2159(4) 0.0302(16) Uani d . 1 1
N N6 0.4660(13) 0.3556(6) 0.2374(6) 0.063(3) Uani d . 1 1
N N7 0.8045(10) 0.2450(5) 0.3692(5) 0.0319(17) Uani d . 1 1
N N8 0.6586(12) 0.2401(5) 0.4068(4) 0.0353(19) Uani d . 1 1
N N9 0.5310(14) 0.2423(6) 0.4464(6) 0.059(3) Uani d . 1 1
N N10 1.0370(10) 0.2427(4) 0.2364(4) 0.0281(17) Uani d . 1 1
N N11 1.0858(10) 0.2358(4) 0.1613(5) 0.0306(17) Uani d . 1 1
N N12 1.1381(12) 0.2365(5) 0.0918(5) 0.041(2) Uani d . 1 1
N N13 0.6117(10) 0.0768(4) 0.3100(4) 0.0247(15) Uani d . 1 1
N N14 0.4674(10) 0.0646(4) 0.2548(4) 0.0281(17) Uani d . 1 1
N N15 0.3276(11) 0.0487(5) 0.2071(5) 0.043(2) Uani d . 1 1

loop_
_atom_site_aniso_label
_atom_site_aniso_U_11
_atom_site_aniso_U_22
_atom_site_aniso_U_33
_atom_site_aniso_U_12
_atom_site_aniso_U_13
_atom_site_aniso_U_23
Pt1 0.02640(18) 0.01631(17) 0.02080(17) 0.00107(15) -0.00153(12) -0.00106(14)
N1 0.024(4) 0.016(4) 0.016(4) -0.002(3) 0.001(3) -0.001(3)
N2 0.035(4) 0.013(4) 0.019(4) -0.001(3) -0.003(3) 0.005(3)
N3 0.020(4) 0.019(4) 0.019(4) 0.002(3) -0.001(3) 0.003(3)
C1 0.031(5) 0.024(5) 0.020(5) 0.001(4) -0.001(4) 0.002(3)
C2 0.026(5) 0.033(5) 0.023(5) 0.002(4) -0.003(4) 0.001(4)
C3 0.038(5) 0.039(6) 0.017(4) -0.001(4) -0.004(4) -0.007(4)
C4 0.038(5) 0.016(5) 0.027(5) 0.003(4) 0.003(4) -0.006(3)
C5 0.021(4) 0.026(5) 0.016(4) -0.004(4) 0.004(3) -0.002(3)
C6 0.018(4) 0.020(5) 0.024(4) -0.004(3) 0.007(3) 0.002(3)
C7 0.018(4) 0.021(5) 0.030(5) 0.003(3) 0.003(4) 0.005(3)
C8 0.022(4) 0.041(6) 0.020(4) 0.000(4) 0.003(4) 0.004(4)
C9 0.020(4) 0.038(6) 0.027(5) 0.000(4) 0.004(4) -0.009(4)
C10 0.021(4) 0.024(5) 0.023(5) 0.002(4) -0.002(4) 0.001(3)
N4 0.044(5) 0.033(5) 0.029(4) 0.022(4) -0.010(4) -0.002(3)
N5 0.035(4) 0.020(4) 0.035(4) 0.003(4) 0.002(3) 0.004(3)
N6 0.070(7) 0.049(6) 0.067(6) 0.038(5) 0.000(5) -0.005(5)
N7 0.029(4) 0.029(4) 0.037(4) 0.002(3) 0.004(4) -0.009(3)
N8 0.059(6) 0.024(4) 0.022(4) -0.001(4) 0.001(4) -0.013(3)
N9 0.071(7) 0.049(6) 0.063(6) -0.022(5) 0.038(5) -0.025(4)
N10 0.039(4) 0.018(4) 0.027(4) -0.011(3) 0.005(3) -0.005(3)
N11 0.034(4) 0.015(4) 0.041(5) -0.006(3) -0.003(4) -0.002(3)
N12 0.056(6) 0.030(5) 0.040(5) -0.007(4) 0.014(4) 0.001(4)
N13 0.029(4) 0.020(4) 0.024(4) -0.002(3) -0.003(3) 0.000(3)
N14 0.031(4) 0.028(4) 0.027(4) 0.003(3) 0.011(4) 0.003(3)
N15 0.031(5) 0.062(6) 0.030(5) -0.005(4) -0.011(4) 0.002(4)

loop_
_atom_type_symbol
_atom_type_description
_atom_type_scat_dispersion_real
_atom_type_scat_dispersion_imag
_atom_type_scat_source
C C 0.0033 0.0016 'International Tables Vol C Tables 4.2.6.8 and 6.1.1.4'
H H 0.0000 0.0000 'International Tables Vol C Tables 4.2.6.8 and 6.1.1.4'
N N 0.0061 0.0033 'International Tables Vol C Tables 4.2.6.8 and 6.1.1.4'
Pt Pt -1.7033 8.3905 'International Tables Vol C Tables 4.2.6.8 and 6.1.1.4'

loop_
_geom_angle_atom_site_label_1
_geom_angle_atom_site_label_2
_geom_angle_atom_site_label_3
_geom_angle
N4 Pt1 N7 90.2(3)
N4 Pt1 N13 92.2(3)
N7 Pt1 N13 90.6(3)
N4 Pt1 N1 88.6(3)
N7 Pt1 N1 178.8(3)
N13 Pt1 N1 89.4(2)
N4 Pt1 N3 178.4(3)
N7 Pt1 N3 91.3(3)
N13 Pt1 N3 87.3(2)
N1 Pt1 N3 89.9(2)
N4 Pt1 N10 90.6(3)
N7 Pt1 N10 83.8(3)
N13 Pt1 N10 173.8(2)
N1 Pt1 N10 96.2(2)
N3 Pt1 N10 90.1(3)
C5 N1 C1 119.0(6)
C5 N1 Pt1 122.3(5)
C1 N1 Pt1 118.1(5)
C5 N2 C6 131.3(6)
C5 N2 H2N 113.5
C6 N2 H2N 111.9
C6 N3 C10 119.1(6)
C6 N3 Pt1 122.0(5)
C10 N3 Pt1 118.6(5)
N1 C1 C2 121.0(8)
N1 C1 H1 119.5
C2 C1 H1 119.5
C3 C2 C1 119.2(8)
C3 C2 H2 120.4
C1 C2 H2 120.4
C4 C3 C2 119.9(8)
C4 C3 H3 120.1
C2 C3 H3 120.1
C3 C4 C5 120.3(8)
C3 C4 H4 119.9
C5 C4 H4 119.9
N1 C5 N2 121.2(6)
N1 C5 C4 120.5(7)
N2 C5 C4 118.3(7)
N3 C6 N2 121.7(7)
N3 C6 C7 120.5(7)
N2 C6 C7 117.8(7)
C8 C7 C6 119.4(8)
C8 C7 H7 120.3
C6 C7 H7 120.3
C7 C8 C9 119.7(8)
C7 C8 H8 120.2
C9 C8 H8 120.2
C10 C9 C8 118.6(8)
C10 C9 H9 120.7
C8 C9 H9 120.7
N3 C10 C9 122.6(8)
N3 C10 H10 118.7
C9 C10 H10 118.7
N5 N4 Pt1 119.8(6)
N6 N5 N4 174.1(9)
N8 N7 Pt1 116.3(5)
N9 N8 N7 173.5(8)
N11 N10 Pt1 117.1(5)
N12 N11 N10 174.3(8)
N14 N13 Pt1 115.1(5)
N15 N14 N13 175.1(8)

loop_
_geom_bond_atom_site_label_1
_geom_bond_atom_site_label_2
_geom_bond_distance
_geom_bond_publ_flag
Pt1 N4 2.029(7) y
Pt1 N7 2.030(7) y
Pt1 N13 2.057(6) y
Pt1 N1 2.061(6) y
Pt1 N3 2.067(6) y
Pt1 N10 2.076(6) y
N1 C5 1.344(9) ?
N1 C1 1.372(9) ?
N2 C5 1.373(9) ?
N2 C6 1.385(9) ?
N2 H2N 0.9200 ?
N3 C6 1.340(9) ?
N3 C10 1.350(9) ?
C1 C2 1.373(10) ?
C1 H1 0.9500 ?
C2 C3 1.367(11) ?
C2 H2 0.9500 ?
C3 C4 1.353(11) ?
C3 H3 0.9500 ?
C4 C5 1.383(10) ?
C4 H4 0.9500 ?
C6 C7 1.393(10) ?
C7 C8 1.369(11) ?
C7 H7 0.9500 ?
C8 C9 1.379(11) ?
C8 H8 0.9500 ?
C9 C10 1.356(11) ?
C9 H9 0.9500 ?
C10 H10 0.9500 ?
N4 N5 1.200(9) ?
N5 N6 1.129(9) ?
N7 N8 1.236(9) ?
N8 N9 1.141(10) ?
N10 N11 1.223(9) ?
N11 N12 1.151(9) ?
N13 N14 1.225(9) ?
N14 N15 1.152(9) ?

loop_
_geom_hbond_atom_site_label_D
_geom_hbond_atom_site_label_H
_geom_hbond_atom_site_label_A
_geom_hbond_site_symmetry_A
_geom_hbond_distance_DH
_geom_hbond_distance_HA
_geom_hbond_distance_DA
_geom_hbond_angle_DHA
N2 H2N N10 2_745 0.92 2.13 3.031(9) 167
N2 H2N N11 2_745 0.92 2.60 3.381(9) 143

loop_
_geom_torsion_atom_site_label_1
_geom_torsion_atom_site_label_2
_geom_torsion_atom_site_label_3
_geom_torsion_atom_site_label_4
_geom_torsion
N4 Pt1 N1 C5 -149.7(6)
N13 Pt1 N1 C5 -57.5(6)
N3 Pt1 N1 C5 29.7(6)
N10 Pt1 N1 C5 119.8(6)
N4 Pt1 N1 C1 20.5(6)
N13 Pt1 N1 C1 112.7(6)
N3 Pt1 N1 C1 -160.1(5)
N10 Pt1 N1 C1 -70.0(6)
N7 Pt1 N3 C6 152.3(6)
N13 Pt1 N3 C6 61.7(6)
N1 Pt1 N3 C6 -27.7(6)
N10 Pt1 N3 C6 -123.9(6)
N7 Pt1 N3 C10 -21.7(6)
N13 Pt1 N3 C10 -112.2(6)
N1 Pt1 N3 C10 158.4(5)
N10 Pt1 N3 C10 62.1(5)
C5 N1 C1 C2 3.2(11)
Pt1 N1 C1 C2 -167.4(6)
N1 C1 C2 C3 0.0(12)
C1 C2 C3 C4 -1.6(12)
C2 C3 C4 C5 0.1(12)
C1 N1 C5 N2 176.9(7)
Pt1 N1 C5 N2 -13.0(9)
C1 N1 C5 C4 -4.7(10)
Pt1 N1 C5 C4 165.4(6)
C6 N2 C5 N1 -21.0(12)
C6 N2 C5 C4 160.5(7)
C3 C4 C5 N1 3.2(12)
C3 C4 C5 N2 -178.4(7)
C10 N3 C6 N2 -176.9(6)
Pt1 N3 C6 N2 9.2(9)
C10 N3 C6 C7 3.3(10)
Pt1 N3 C6 C7 -170.6(5)
C5 N2 C6 N3 23.2(12)
C5 N2 C6 C7 -157.0(7)
N3 C6 C7 C8 -1.0(11)
N2 C6 C7 C8 179.2(6)
C6 C7 C8 C9 -0.9(11)
C7 C8 C9 C10 0.6(11)
C6 N3 C10 C9 -3.7(11)
Pt1 N3 C10 C9 170.4(6)
C8 C9 C10 N3 1.8(12)
N7 Pt1 N4 N5 -4.3(7)
N13 Pt1 N4 N5 86.4(7)
N1 Pt1 N4 N5 175.7(7)
N10 Pt1 N4 N5 -88.1(7)
N4 Pt1 N7 N8 74.2(6)
N13 Pt1 N7 N8 -18.0(6)
N3 Pt1 N7 N8 -105.3(6)
N10 Pt1 N7 N8 164.8(6)
N4 Pt1 N10 N11 -73.8(6)
N7 Pt1 N10 N11 -164.0(6)
N1 Pt1 N10 N11 14.8(6)
N3 Pt1 N10 N11 104.7(6)
N4 Pt1 N13 N14 31.4(6)
N7 Pt1 N13 N14 121.6(6)
N1 Pt1 N13 N14 -57.2(6)
N3 Pt1 N13 N14 -147.1(6)
